data_4115798
loop_
_publ_author_name
'F. Albert Cotton'
'Evgeny V. Dikarev'
'Marina A. Petrukhina'

_publ_section_title
;
 Using Structures Formed by Dirhodium Tetra(trifluoroacetate) with
 Polycyclic Aromatic Hydrocarbons to Prospect for Maximum \p-Electron
 Density: H\"uckel Calculations Get It Right
;
_journal_name_full 'Journal of the American Chemical Society'
_journal_page_first 11655
_journal_page_last 11663
_journal_paper_doi 10.1021/ja016801z
_journal_volume 123
_journal_year 2001
_chemical_compound_source synthesized
_chemical_formula_moiety 'Rh2 (O2 C C F3)4 (C18 H12)'
_chemical_formula_structural
;
 [Rh2(O2CCF3)4(\m-\h2(5,6):\h2(10,11)-C18H12)]
;
_chemical_formula_sum 'C26 H12 F12 O8 Rh2'
_chemical_formula_weight 886.18
_chemical_name_systematic
; 
 Catena-poly{[tetrakis(\m-trifluoroacetato-\kO,\kO')
 dirhodium(II,II)](\m-\h2(5,6):\h2(10,11)-1,2-benzanthracene)}
;
_space_group_IT_number 2
_symmetry_cell_setting triclinic
_symmetry_space_group_name_Hall '-P 1'
_symmetry_space_group_name_H-M 'P -1'
_atom_sites_solution_hydrogens geom
_atom_sites_solution_primary direct
_atom_sites_solution_secondary difmap
_audit_creation_method SHELXL
_cell_angle_alpha 89.78(3)
_cell_angle_beta 74.90(2)
_cell_angle_gamma 75.03(2)
_cell_formula_units_Z 2
_cell_length_a 9.224(3)
_cell_length_b 10.546(3)
_cell_length_c 16.437(3)
_cell_measurement_reflns_used 250
_cell_measurement_temperature 213(2)
_cell_measurement_theta_max 20.8
_cell_measurement_theta_min 9.05
_cell_volume 1487.9(7)
_computing_cell_refinement 'MADNES (Enraf-Nonius, 1989)'
_computing_data_collection 'MADNES (Enraf-Nonius, 1989)'
_computing_data_reduction 'PROCOR (Kabsch, 1988)'
_computing_molecular_graphics 'SHELXTL V.5 (Siemens, 1994)'
_computing_publication_material CIFTAB
_computing_structure_refinement 'SHELXL-93 (Sheldrick, 1993)'
_computing_structure_solution 'SHELXTL V.5 (Siemens, 1994)'
_diffrn_ambient_temperature 213(2)
_diffrn_measurement_device 'Nonius FAST area detector'
_diffrn_measurement_method 'Ellipsoid-mask fitting'
_diffrn_radiation_monochromator graphite
_diffrn_radiation_source 'fine-focus sealed tube'
_diffrn_radiation_type MoK\a
_diffrn_radiation_wavelength 0.71073
_diffrn_reflns_av_R_equivalents 0.0968
_diffrn_reflns_av_sigmaI/netI 0.0679
_diffrn_reflns_limit_h_max 9
_diffrn_reflns_limit_h_min -9
_diffrn_reflns_limit_k_max 11
_diffrn_reflns_limit_k_min -10
_diffrn_reflns_limit_l_max 17
_diffrn_reflns_limit_l_min -17
_diffrn_reflns_number 8076
_diffrn_reflns_theta_max 22.55
_diffrn_reflns_theta_min 2.31
_diffrn_standards_number 'none (area detector data)'
_exptl_absorpt_coefficient_mu 1.232
_exptl_absorpt_correction_type none
_exptl_crystal_colour green
_exptl_crystal_density_diffrn 1.978
_exptl_crystal_density_method none
_exptl_crystal_description needle
_exptl_crystal_F_000 860
_exptl_crystal_size_max 0.65
_exptl_crystal_size_mid 0.06
_exptl_crystal_size_min 0.05
_refine_diff_density_max 0.944
_refine_diff_density_min -0.958
_refine_diff_density_rms 0.158
_refine_ls_extinction_coef noref
_refine_ls_extinction_method none
_refine_ls_goodness_of_fit_all 1.090
_refine_ls_goodness_of_fit_obs 1.087
_refine_ls_hydrogen_treatment noref
_refine_ls_matrix_type full
_refine_ls_number_parameters 457
_refine_ls_number_reflns 3741
_refine_ls_number_restraints 78
_refine_ls_restrained_S_all 1.106
_refine_ls_restrained_S_obs 1.086
_refine_ls_R_factor_all 0.0809
_refine_ls_R_factor_obs 0.0634
_refine_ls_shift/esd_max -0.001
_refine_ls_shift/esd_mean 0.000
_refine_ls_structure_factor_coef Fsqd
_refine_ls_weighting_details 'w=1/[\s^2^(Fo^2^)+(0.0508P)^2^+20.8005P] where P=(Fo^2^+2Fc^2^)/3'
_refine_ls_weighting_scheme calc
_refine_ls_wR_factor_all 0.1654
_refine_ls_wR_factor_obs 0.1455
_reflns_number_observed 3086
_reflns_number_total 3741
_reflns_observed_criterion >2sigma(I)
_cod_data_source_file ja016801z_s1_10.cif
_cod_data_source_block '[Rh2(O2CCF3)4(C18H12)]_(7b)'
_cod_depositor_comments
;
The following automatic conversions were performed:

'_refine_ls_weighting_scheme' value 'calc
w=1/[\s^2^(Fo^2^)+(0.0508P)^2^+20.8005P] where P=(Fo^2^+2Fc^2^)/3'
was changed to 'calc'. New tag '_refine_ls_weighting_details' was
created. The value of the new tag was set to
'w=1/[\s^2^(Fo^2^)+(0.0508P)^2^+20.8005P] where P=(Fo^2^+2Fc^2^)/3'.

Automatic conversion script
Id: cif_fix_values 3143 2015-03-26 13:38:13Z robertas 
;
_cod_database_code 4115798

loop_
_symmetry_equiv_pos_as_xyz
'x, y, z'
'-x, -y, -z'

loop_
_atom_site_aniso_label
_atom_site_aniso_U_11
_atom_site_aniso_U_22
_atom_site_aniso_U_33
_atom_site_aniso_U_23
_atom_site_aniso_U_13
_atom_site_aniso_U_12
Rh1 0.0296(5) 0.0173(5) 0.0277(5) 0.0065(3) -0.0093(4) -0.0093(4)
Rh2 0.0304(5) 0.0162(5) 0.0299(5) 0.0087(3) -0.0127(4) -0.0089(4)
O1 0.047(5) 0.032(4) 0.023(4) 0.004(3) -0.006(3) -0.022(4)
O2 0.029(4) 0.023(4) 0.037(4) 0.006(3) -0.013(3) -0.005(3)
O3 0.037(4) 0.025(4) 0.023(4) 0.006(3) -0.007(3) -0.014(3)
O4 0.025(4) 0.011(4) 0.040(4) -0.005(3) -0.003(3) 0.006(3)
O5 0.048(5) 0.024(4) 0.033(4) 0.006(3) -0.010(3) -0.024(4)
O6 0.027(4) 0.011(4) 0.042(4) -0.002(3) -0.015(3) 0.002(3)
O7 0.037(4) 0.027(4) 0.034(4) 0.009(3) -0.007(3) -0.018(3)
O8 0.037(4) 0.026(4) 0.039(4) 0.009(3) -0.020(3) -0.008(3)
C1 0.033(6) 0.025(6) 0.033(6) 0.014(5) -0.010(5) -0.006(5)
C2 0.023(5) 0.015(6) 0.032(6) 0.005(5) -0.007(5) 0.003(4)
C3 0.027(6) 0.020(6) 0.022(6) 0.008(4) -0.005(4) -0.004(5)
C4 0.026(4) 0.018(4) 0.024(4) 0.005(3) -0.004(3) 0.000(3)
C5 0.074(9) 0.031(7) 0.039(7) -0.006(5) -0.010(6) -0.025(7)
C6 0.063(9) 0.050(9) 0.059(9) -0.001(7) -0.026(7) -0.007(7)
C7 0.044(7) 0.037(7) 0.054(8) 0.014(6) -0.019(6) -0.021(6)
C8 0.049(7) 0.036(7) 0.031(6) 0.012(5) -0.014(5) -0.005(6)
C9 0.026(6) 0.020(6) 0.044(7) 0.004(5) -0.027(5) -0.005(5)
C10 0.048(7) 0.020(6) 0.050(7) 0.020(5) -0.037(6) -0.018(5)
C11 0.051(8) 0.038(7) 0.031(6) 0.007(5) -0.008(5) -0.025(6)
C12 0.037(6) 0.014(5) 0.029(6) -0.006(4) 0.005(5) -0.003(5)
C13 0.017(5) 0.016(5) 0.033(6) -0.005(4) -0.002(4) 0.005(4)
C14 0.023(4) 0.026(4) 0.035(4) -0.003(3) -0.015(3) -0.008(3)
C15 0.053(7) 0.017(6) 0.052(7) 0.007(5) -0.039(6) -0.017(5)
C16 0.071(9) 0.034(7) 0.033(6) 0.010(5) -0.022(6) -0.035(7)
C17 0.071(9) 0.042(8) 0.029(6) 0.006(5) -0.004(6) -0.041(7)
C18 0.059(8) 0.038(7) 0.036(7) 0.004(5) -0.007(6) -0.030(6)
C19 0.052(7) 0.028(6) 0.042(7) 0.005(5) -0.018(6) -0.020(6)
C20 0.028(6) 0.021(5) 0.026(5) 0.000(4) -0.009(4) -0.010(4)
C21 0.030(6) 0.026(6) 0.026(5) 0.004(4) -0.011(5) -0.020(5)
C22 0.040(7) 0.033(6) 0.036(6) 0.010(5) -0.014(5) -0.029(5)
C23 0.037(6) 0.037(6) 0.028(6) 0.008(5) -0.015(5) -0.021(5)
C24 0.043(7) 0.029(6) 0.030(6) 0.008(5) -0.016(5) -0.019(5)
C25 0.026(4) 0.016(4) 0.020(4) -0.004(3) -0.007(3) -0.009(3)
C26 0.048(7) 0.024(6) 0.022(5) 0.004(4) -0.021(5) -0.021(5)

loop_
_atom_site_label
_atom_site_type_symbol
_atom_site_fract_x
_atom_site_fract_y
_atom_site_fract_z
_atom_site_U_iso_or_equiv
_atom_site_thermal_displace_type
_atom_site_occupancy
_atom_site_calc_flag
_atom_site_refinement_flags
_atom_site_disorder_group
Rh1 Rh 0.02188(9) 0.02321(7) 0.69575(5) 0.0240(3) Uani 1 d . .
Rh2 Rh 0.07515(9) 0.19455(7) 0.77280(5) 0.0241(3) Uani 1 d . .
O1 O -0.1165(8) -0.0118(7) 0.8074(4) 0.033(2) Uani 1 d . .
O2 O -0.1640(8) 0.1610(7) 0.6761(4) 0.029(2) Uani 1 d . .
O3 O 0.1624(8) 0.0708(6) 0.5883(4) 0.027(2) Uani 1 d . .
O4 O 0.2089(8) -0.0999(6) 0.7212(4) 0.028(2) Uani 1 d . .
O5 O -0.0611(8) 0.1427(7) 0.8804(4) 0.033(2) Uani 1 d . .
O6 O -0.1157(8) 0.3172(6) 0.7504(4) 0.027(2) Uani 1 d . .
O7 O 0.2113(8) 0.2301(7) 0.6601(4) 0.031(2) Uani 1 d . .
O8 O 0.2636(8) 0.0594(7) 0.7905(4) 0.032(2) Uani 1 d . .
C1 C -0.1241(12) 0.0518(10) 0.8722(7) 0.030(3) Uani 1 d . .
C2 C -0.1913(11) 0.2769(10) 0.7104(6) 0.025(2) Uani 1 d . .
C3 C 0.2219(11) 0.1636(10) 0.5957(6) 0.024(2) Uani 1 d . .
C4 C 0.2866(11) -0.0571(10) 0.7608(6) 0.025(2) Uani 1 d U .
C5 C -0.2301(15) 0.0241(11) 0.9555(7) 0.047(3) Uani 1 d D 1
F1 F -0.3737(17) 0.0935(24) 0.9627(13) 0.047(5) Uiso 0.40 d PD 1
F2 F -0.1842(23) 0.0582(23) 1.0226(8) 0.029(4) Uiso 0.40 d PD 1
F3 F -0.2273(29) -0.1032(13) 0.9587(10) 0.036(4) Uiso 0.40 d PD 1
F1X F -0.3508(25) 0.1315(18) 0.9876(16) 0.042(6) Uiso 0.300(6) d PD 2
F2X F -0.1563(26) -0.0042(34) 1.0147(15) 0.055(8) Uiso 0.30 d PD 2
F3X F -0.2950(30) -0.0738(22) 0.9441(12) 0.032(5) Uiso 0.30 d PD 2
F1Y F -0.3613(30) 0.0108(41) 0.9399(18) 0.078(9) Uiso 0.300(6) d PD 3
F2Y F -0.2634(42) 0.1044(25) 1.0201(15) 0.067(8) Uiso 0.30 d PD 3
F3Y F -0.1570(35) -0.1006(21) 0.9714(17) 0.067(9) Uiso 0.30 d PD 3
C6 C -0.3368(16) 0.3759(13) 0.6968(8) 0.057(4) Uani 1 d D 1
F4 F -0.2891(22) 0.4732(22) 0.6491(18) 0.050(5) Uiso 0.40 d PD 1
F5 F -0.4110(23) 0.3281(18) 0.6506(15) 0.029(4) Uiso 0.40 d PD 1
F6 F -0.4285(22) 0.4329(26) 0.7689(9) 0.037(4) Uiso 0.40 d PD 1
F4X F -0.2889(33) 0.4326(34) 0.6223(16) 0.073(11) Uiso 0.300(7) d PD 2
F5X F -0.4390(28) 0.3175(22) 0.6816(19) 0.050(9) Uiso 0.30 d PD 2
F6X F -0.3938(30) 0.4747(22) 0.7534(15) 0.045(7) Uiso 0.30 d PD 2
F4Y F -0.3175(39) 0.4985(24) 0.6955(27) 0.086(11) Uiso 0.300(7) d PD 3
F5Y F -0.3811(34) 0.3592(30) 0.6312(13) 0.060(10) Uiso 0.30 d PD 3
F6Y F -0.4481(31) 0.3795(36) 0.7710(13) 0.070(11) Uiso 0.30 d PD 3
C7 C 0.3287(14) 0.1951(11) 0.5132(8) 0.042(3) Uani 1 d D 1
F7 F 0.2342(17) 0.2859(15) 0.4752(10) 0.057(5) Uiso 0.50 d PD 1
F8 F 0.4234(22) 0.2608(20) 0.5264(11) 0.078(6) Uiso 0.50 d PD 1
F9 F 0.3980(22) 0.0896(14) 0.4598(11) 0.059(6) Uiso 0.50 d PD 1
F7X F 0.2644(23) 0.3155(16) 0.4954(13) 0.083(7) Uiso 0.500(6) d PD 2
F8X F 0.4660(15) 0.1969(16) 0.5264(8) 0.044(4) Uiso 0.50 d PD 2
F9X F 0.3506(21) 0.1104(15) 0.4494(9) 0.051(5) Uiso 0.50 d PD 2
C8 C 0.4301(14) -0.1559(11) 0.7743(7) 0.039(3) Uani 1 d D 1
F10 F 0.5012(24) -0.1049(17) 0.8223(15) 0.034(4) Uiso 0.40 d PD 1
F11 F 0.5347(21) -0.2086(23) 0.7030(8) 0.029(4) Uiso 0.40 d PD 1
F12 F 0.3808(18) -0.2536(18) 0.8168(14) 0.032(4) Uiso 0.40 d PD 1
F10X F 0.5411(23) -0.1013(18) 0.7847(17) 0.057(6) Uiso 0.400(5) d PD 2
F11X F 0.4958(27) -0.2414(20) 0.7051(10) 0.054(7) Uiso 0.40 d PD 2
F12X F 0.3950(23) -0.2236(20) 0.8395(11) 0.050(7) Uiso 0.40 d PD 2
F10Y F 0.4653(54) -0.1389(48) 0.8469(19) 0.078(17) Uiso 0.200(5) d PD 3
F11Y F 0.5537(37) -0.1489(49) 0.7122(21) 0.067(13) Uiso 0.20 d PD 3
F12Y F 0.4217(58) -0.2816(30) 0.7727(35) 0.090(16) Uiso 0.20 d PD 3
C9 C -0.0793(12) -0.1699(9) 0.6548(7) 0.027(2) Uani 1 d . .
H9 H -0.1807(12) -0.1168(9) 0.6790(7) 0.032 Uiso 1 calc R .
C10 C 0.0021(13) -0.1385(10) 0.5829(7) 0.033(3) Uani 1 d . .
H10 H -0.0423(13) -0.0642(10) 0.5571(7) 0.039 Uiso 1 calc R .
C11 C 0.1566(14) -0.2155(11) 0.5435(7) 0.038(3) Uani 1 d . .
H11 H 0.2137(14) -0.1913(11) 0.4924(7) 0.046 Uiso 1 calc R .
C12 C 0.2216(12) -0.3247(9) 0.5800(6) 0.030(2) Uani 1 d . .
H12 H 0.3226(12) -0.3767(9) 0.5537(6) 0.036 Uiso 1 calc R .
C13 C 0.1938(11) -0.4702(9) 0.6994(6) 0.025(2) Uani 1 d . .
H13 H 0.2954(11) -0.5228(9) 0.6750(6) 0.030 Uiso 1 calc R .
C14 C 0.1707(12) -0.6188(10) 0.8160(6) 0.026(2) Uani 1 d U .
H14 H 0.2728(12) -0.6706(10) 0.7922(6) 0.031 Uiso 1 calc R .
C15 C 0.0889(13) -0.6521(10) 0.8865(7) 0.034(3) Uani 1 d . .
H15 H 0.1335(13) -0.7294(10) 0.9096(7) 0.041 Uiso 1 calc R .
C16 C -0.1508(15) -0.6110(11) 1.0067(7) 0.041(3) Uani 1 d . .
H16 H -0.1058(15) -0.6869(11) 1.0309(7) 0.049 Uiso 1 calc R .
C17 C -0.2952(16) -0.5385(12) 1.0462(7) 0.044(3) Uani 1 d . .
H17 H -0.3497(16) -0.5645(12) 1.0973(7) 0.053 Uiso 1 calc R .
C18 C -0.3653(15) -0.4245(11) 1.0119(7) 0.042(3) Uani 1 d . .
H18 H -0.4663(15) -0.3739(11) 1.0394(7) 0.050 Uiso 1 calc R .
C19 C -0.2828(14) -0.3886(11) 0.9372(7) 0.037(3) Uani 1 d . .
H19 H -0.3287(14) -0.3113(11) 0.9146(7) 0.045 Uiso 1 calc R .
C20 C -0.1042(11) -0.3170(9) 0.7727(6) 0.024(2) Uani 1 d . .
H20 H -0.2064(11) -0.2657(9) 0.7973(6) 0.028 Uiso 1 calc R .
C21 C -0.0201(11) -0.2807(9) 0.6972(6) 0.024(2) Uani 1 d . .
C22 C 0.1344(12) -0.3597(10) 0.6592(7) 0.032(3) Uani 1 d . .
C23 C -0.0438(12) -0.4258(10) 0.8135(6) 0.031(2) Uani 1 d . .
C24 C 0.1088(13) -0.5039(10) 0.7731(6) 0.031(2) Uani 1 d . .
C25 C -0.1320(11) -0.4630(9) 0.8930(6) 0.020(2) Uani 1 d U .
C26 C -0.0667(13) -0.5761(10) 0.9308(6) 0.027(2) Uani 1 d . .

loop_
_atom_type_symbol
_atom_type_description
_atom_type_scat_dispersion_real
_atom_type_scat_dispersion_imag
_atom_type_scat_source
C C 0.0033 0.0016 'International Tables Vol C Tables 4.2.6.8 and 6.1.1.4'
H H 0.0000 0.0000 'International Tables Vol C Tables 4.2.6.8 and 6.1.1.4'
O O 0.0106 0.0060 'International Tables Vol C Tables 4.2.6.8 and 6.1.1.4'
F F 0.0171 0.0103 'International Tables Vol C Tables 4.2.6.8 and 6.1.1.4'
Rh Rh -1.1178 0.9187 'International Tables Vol C Tables 4.2.6.8 and 6.1.1.4'

loop_
_geom_angle_atom_site_label_1
_geom_angle_atom_site_label_2
_geom_angle_atom_site_label_3
_geom_angle
_geom_angle_site_symmetry_1
_geom_angle_site_symmetry_3
_geom_angle_publ_flag
O4 Rh1 O1 90.2(3) . . y
O4 Rh1 O2 174.8(3) . . y
O1 Rh1 O2 89.4(3) . . y
O4 Rh1 O3 90.1(3) . . y
O1 Rh1 O3 175.6(3) . . y
O2 Rh1 O3 89.9(3) . . y
O4 Rh1 Rh2 86.6(2) . . y
O1 Rh1 Rh2 87.5(2) . . y
O2 Rh1 Rh2 88.2(2) . . y
O3 Rh1 Rh2 88.1(2) . . y
O4 Rh1 C10 94.6(3) . . n
O1 Rh1 C10 105.8(3) . . n
O2 Rh1 C10 90.5(3) . . n
O3 Rh1 C10 78.6(3) . . n
Rh2 Rh1 C10 166.6(2) . . y
O4 Rh1 C9 92.7(3) . . n
O1 Rh1 C9 76.6(3) . . n
O2 Rh1 C9 92.3(3) . . n
O3 Rh1 C9 107.8(3) . . n
Rh2 Rh1 C9 164.1(2) . . y
C10 Rh1 C9 29.3(3) . . y
O6 Rh2 O8 175.4(3) . . y
O6 Rh2 O7 91.0(3) . . y
O8 Rh2 O7 88.8(3) . . y
O6 Rh2 O5 90.0(3) . . y
O8 Rh2 O5 89.7(3) . . y
O7 Rh2 O5 174.6(3) . . y
O6 Rh2 Rh1 86.8(2) . . y
O8 Rh2 Rh1 88.6(2) . . y
O7 Rh2 Rh1 87.1(2) . . y
O5 Rh2 Rh1 87.7(2) . . y
O6 Rh2 C15 94.2(3) . 1_565 n
O8 Rh2 C15 90.2(3) . 1_565 n
O7 Rh2 C15 108.3(3) . 1_565 n
O5 Rh2 C15 76.9(3) . 1_565 n
Rh1 Rh2 C15 164.6(3) . 1_565 y
O6 Rh2 C14 93.1(3) . 1_565 n
O8 Rh2 C14 91.4(3) . 1_565 n
O7 Rh2 C14 78.3(3) . 1_565 n
O5 Rh2 C14 106.9(3) . 1_565 n
Rh1 Rh2 C14 165.4(2) . 1_565 y
C15 Rh2 C14 30.0(3) 1_565 1_565 y
C1 O1 Rh1 118.4(6) . . n
C2 O2 Rh1 116.4(6) . . n
C3 O3 Rh1 117.0(6) . . n
C4 O4 Rh1 119.9(6) . . n
C1 O5 Rh2 117.1(6) . . n
C2 O6 Rh2 120.4(6) . . n
C3 O7 Rh2 118.6(6) . . n
C4 O8 Rh2 116.4(6) . . n
O1 C1 O5 129.2(9) . . n
O1 C1 C5 117.3(9) . . n
O5 C1 C5 113.4(9) . . n
O6 C2 O2 128.2(9) . . n
O6 C2 C6 117.4(9) . . n
O2 C2 C6 114.4(9) . . n
O7 C3 O3 129.2(9) . . n
O7 C3 C7 115.5(9) . . n
O3 C3 C7 115.2(9) . . n
O4 C4 O8 128.4(9) . . n
O4 C4 C8 116.5(9) . . n
O8 C4 C8 115.0(9) . . n
F1 C5 F3 108.7(16) . . n
F1 C5 F2 108.7(16) . . n
F3 C5 F2 107.6(15) . . n
F1 C5 C1 109.1(12) . . n
F3 C5 C1 111.9(11) . . n
F2 C5 C1 110.7(11) . . n
F2X C5 F3X 109.8(17) . . n
F2X C5 F1X 105.6(17) . . n
F3X C5 F1X 106.1(16) . . n
F2X C5 C1 112.4(14) . . n
F3X C5 C1 111.6(12) . . n
F1X C5 C1 111.1(12) . . n
F2Y C5 F1Y 110.0(20) . . n
F2Y C5 F3Y 110.9(18) . . n
F1Y C5 F3Y 103.8(18) . . n
F2Y C5 C1 118.5(15) . . n
F1Y C5 C1 107.9(15) . . n
F3Y C5 C1 104.6(14) . . n
F6 C6 F5 112.8(18) . . n
F6 C6 F4 107.1(19) . . n
F5 C6 F4 103.0(18) . . n
F6 C6 C2 110.4(12) . . n
F5 C6 C2 114.8(13) . . n
F4 C6 C2 108.2(13) . . n
F6X C6 F5X 115.6(19) . . n
F6X C6 F4X 104.1(19) . . n
F5X C6 F4X 103.3(20) . . n
F6X C6 C2 113.2(14) . . n
F5X C6 C2 112.4(15) . . n
F4X C6 C2 106.8(16) . . n
F5Y C6 F4Y 106.0(21) . . n
F5Y C6 F6Y 113.7(20) . . n
F4Y C6 F6Y 103.6(21) . . n
F5Y C6 C2 119.0(16) . . n
F4Y C6 C2 110.0(17) . . n
F6Y C6 C2 103.5(16) . . n
F8 C7 F9 114.1(15) . . n
F8 C7 F7 101.7(14) . . n
F9 C7 F7 108.2(14) . . n
F8 C7 C3 113.1(12) . . n
F9 C7 C3 112.2(11) . . n
F7 C7 C3 106.7(11) . . n
F9X C7 F7X 110.2(15) . . n
F9X C7 F8X 110.3(13) . . n
F7X C7 F8X 106.6(14) . . n
F9X C7 C3 112.4(11) . . n
F7X C7 C3 108.0(13) . . n
F8X C7 C3 109.1(10) . . n
F11 C8 F10 108.3(16) . . n
F11 C8 F12 108.2(16) . . n
F10 C8 F12 106.6(15) . . n
F11 C8 C4 113.4(10) . . n
F10 C8 C4 113.0(11) . . n
F12 C8 C4 107.1(11) . . n
F12X C8 F10X 107.4(15) . . n
F12X C8 F11X 107.9(15) . . n
F10X C8 F11X 106.6(16) . . n
F12X C8 C4 112.0(12) . . n
F10X C8 C4 114.0(12) . . n
F11X C8 C4 108.7(12) . . n
F11Y C8 F10Y 106.5(23) . . n
F11Y C8 F12Y 107.2(24) . . n
F10Y C8 F12Y 104.2(23) . . n
F11Y C8 C4 108.3(19) . . n
F10Y C8 C4 116.4(21) . . n
F12Y C8 C4 113.6(22) . . n
C10 C9 C21 122.6(10) . . y
C10 C9 Rh1 75.0(6) . . n
C21 C9 Rh1 107.7(6) . . n
C9 C10 C11 121.0(9) . . y
C9 C10 Rh1 75.7(6) . . n
C11 C10 Rh1 107.1(7) . . n
C12 C11 C10 119.9(10) . . y
C11 C12 C22 119.7(10) . . y
C24 C13 C22 121.8(9) . . y
C15 C14 C24 122.4(10) . . y
C15 C14 Rh2 74.9(6) . 1_545 n
C24 C14 Rh2 107.3(6) . 1_545 n
C14 C15 C26 123.5(9) . . y
C14 C15 Rh2 75.1(6) . 1_545 n
C26 C15 Rh2 109.8(6) . 1_545 n
C17 C16 C26 121.4(11) . . y
C16 C17 C18 120.7(10) . . y
C19 C18 C17 118.4(12) . . y
C18 C19 C25 122.7(11) . . y
C23 C20 C21 122.9(9) . . y
C20 C21 C9 123.8(9) . . y
C20 C21 C22 118.7(9) . . y
C9 C21 C22 117.6(9) . . y
C13 C22 C21 118.4(9) . . y
C13 C22 C12 122.4(10) . . y
C21 C22 C12 119.2(9) . . y
C20 C23 C24 117.1(9) . . y
C20 C23 C25 122.8(9) . . y
C24 C23 C25 120.1(9) . . y
C13 C24 C23 121.1(9) . . y
C13 C24 C14 122.2(10) . . y
C23 C24 C14 116.7(9) . . y
C26 C25 C19 116.4(9) . . y
C26 C25 C23 120.5(9) . . y
C19 C25 C23 123.1(9) . . y
C16 C26 C25 120.4(10) . . y
C16 C26 C15 122.8(10) . . y
C25 C26 C15 116.8(9) . . y

loop_
_geom_bond_atom_site_label_1
_geom_bond_atom_site_label_2
_geom_bond_distance
_geom_bond_site_symmetry_2
_geom_bond_publ_flag
Rh1 O4 2.013(7) . y
Rh1 O1 2.037(7) . y
Rh1 O2 2.038(7) . y
Rh1 O3 2.046(6) . y
Rh1 Rh2 2.4313(13) . y
Rh1 C10 2.597(10) . y
Rh1 C9 2.606(9) . y
Rh2 O6 2.017(6) . y
Rh2 O8 2.029(7) . y
Rh2 O7 2.044(7) . y
Rh2 O5 2.048(7) . y
Rh2 C15 2.525(10) 1_565 y
Rh2 C14 2.528(9) 1_565 y
O1 C1 1.237(13) . n
O2 C2 1.283(12) . n
O3 C3 1.259(12) . n
O4 C4 1.246(12) . n
O5 C1 1.267(12) . n
O6 C2 1.222(12) . n
O7 C3 1.240(12) . n
O8 C4 1.269(12) . n
C1 C5 1.54(2) . n
C2 C6 1.54(2) . n
C3 C7 1.546(15) . n
C4 C8 1.526(15) . n
C5 F1 1.31(2) . n
C5 F3 1.34(2) . n
C5 F2 1.36(2) . n
C5 F2X 1.32(2) . n
C5 F3X 1.36(2) . n
C5 F1X 1.36(2) . n
C5 F2Y 1.28(2) . n
C5 F1Y 1.34(2) . n
C5 F3Y 1.37(2) . n
C6 F6 1.30(2) . n
C6 F5 1.32(2) . n
C6 F4 1.38(2) . n
C6 F6X 1.30(2) . n
C6 F5X 1.32(2) . n
C6 F4X 1.38(2) . n
C6 F5Y 1.28(2) . n
C6 F4Y 1.35(2) . n
C6 F6Y 1.37(2) . n
C7 F8 1.30(2) . n
C7 F9 1.33(2) . n
C7 F7 1.38(2) . n
C7 F9X 1.32(2) . n
C7 F7X 1.32(2) . n
C7 F8X 1.34(2) . n
C8 F11 1.32(2) . n
C8 F10 1.34(2) . n
C8 F12 1.35(2) . n
C8 F12X 1.30(2) . n
C8 F10X 1.34(2) . n
C8 F11X 1.36(2) . n
C8 F11Y 1.34(2) . n
C8 F10Y 1.34(2) . n
C8 F12Y 1.35(2) . n
C9 C10 1.317(15) . y
C9 C21 1.419(13) . y
C10 C11 1.43(2) . y
C11 C12 1.368(15) . y
C12 C22 1.442(14) . y
C13 C24 1.361(14) . y
C13 C22 1.397(14) . y
C14 C15 1.308(15) . y
C14 C24 1.462(14) . y
C15 C26 1.45(2) . y
C16 C17 1.34(2) . y
C16 C26 1.391(15) . y
C17 C18 1.40(2) . y
C18 C19 1.374(15) . y
C19 C25 1.412(15) . y
C20 C23 1.390(14) . y
C20 C21 1.392(13) . y
C21 C22 1.429(15) . y
C23 C24 1.421(15) . y
C23 C25 1.460(13) . y
C25 C26 1.410(13) . y
